data_4084416
loop_
_publ_author_name
'Saxena, Priya'
'Thirupathi, Natesan'
'Nethaji, Munirathinam'

_publ_contact_author 'Thirupathi N.'
_publ_section_title
;
 Depalladation of Neutral Monoalkyne- and Dialkyne-Inserted Palladacycles
 and Alkyne Insertion/Depalladation Reactions of Cationic Palladacycles
 Derived fromN,N&#x2032;,N&#x2033;-Triarylguanidines as Facile Routes for
 Guanidine-Containing Heterocycles/Carbocycles: Synthetic, Structural, and
 Mechanistic Aspects
;
_journal_issue 19
_journal_name_full Organometallics
_journal_page_first 5554
_journal_paper_doi 10.1021/om500837v
_journal_volume 33
_journal_year 2014
_chemical_formula_moiety 'C50 H42 B F4 N3, H3 O1.50'
_chemical_formula_sum 'C50 H45 B F4 N3 O1.5'
_chemical_formula_weight 798.70
_chemical_name_systematic
;
 ?
;
_space_group_IT_number 15
_symmetry_cell_setting monoclinic
_symmetry_space_group_name_Hall '-C 2yc'
_symmetry_space_group_name_H-M 'C 1 2/c 1'
_atom_sites_solution_hydrogens geom
_atom_sites_solution_primary direct
_atom_sites_solution_secondary difmap
_audit_creation_method SHELXL-97
_cell_angle_alpha 90.00
_cell_angle_beta 128.495(14)
_cell_angle_gamma 90.00
_cell_formula_units_Z 8
_cell_length_a 40.477(4)
_cell_length_b 9.0660(4)
_cell_length_c 30.054(3)
_cell_measurement_reflns_used 6567
_cell_measurement_temperature 100(2)
_cell_measurement_theta_max 26.37
_cell_measurement_theta_min 3.09
_cell_volume 8632(2)
_computing_cell_refinement 'CrysAlisPro, Oxford Diffraction Ltd.'
_computing_data_collection 'CrysAlisPro, Oxford Diffraction Ltd.'
_computing_data_reduction 'CrysAlisPro, Oxford Diffraction Ltd.'
_computing_molecular_graphics 'OLEX 2-2.1'
_computing_publication_material 'WINGX V1.80.01'
_computing_structure_refinement 'SHELXL-97 (Sheldrick, 2008)'
_computing_structure_solution SIR-92
_diffrn_ambient_temperature 100(2)
_diffrn_detector_area_resol_mean 0.3703
_diffrn_measured_fraction_theta_full 0.998
_diffrn_measured_fraction_theta_max 0.998
_diffrn_measurement_device_type 'Sapphire-3 CCD detector'
_diffrn_measurement_method 'OMEGA SCAN'
_diffrn_radiation_monochromator graphite
_diffrn_radiation_source 'fine-focus sealed tube'
_diffrn_radiation_type MoK\a
_diffrn_radiation_wavelength 0.71073
_diffrn_reflns_av_R_equivalents 0.0000
_diffrn_reflns_av_sigmaI/netI 0.0583
_diffrn_reflns_limit_h_max 39
_diffrn_reflns_limit_h_min -50
_diffrn_reflns_limit_k_max 11
_diffrn_reflns_limit_k_min 0
_diffrn_reflns_limit_l_max 37
_diffrn_reflns_limit_l_min 0
_diffrn_reflns_number 8796
_diffrn_reflns_theta_full 26.37
_diffrn_reflns_theta_max 26.37
_diffrn_reflns_theta_min 3.09
_exptl_absorpt_coefficient_mu 0.086
_exptl_absorpt_correction_T_max 0.9898
_exptl_absorpt_correction_T_min 0.9748
_exptl_absorpt_correction_type empirical
_exptl_absorpt_process_details 'CrysAlisPro 1.171.34.40 (2006)'
_exptl_crystal_colour YELLOW
_exptl_crystal_density_diffrn 1.229
_exptl_crystal_density_method 'not measured'
_exptl_crystal_description IRREGULAR
_exptl_crystal_F_000 3352
_exptl_crystal_size_max 0.30
_exptl_crystal_size_mid 0.22
_exptl_crystal_size_min 0.12
_refine_diff_density_max 0.340
_refine_diff_density_min -0.308
_refine_diff_density_rms 0.056
_refine_ls_extinction_method none
_refine_ls_goodness_of_fit_ref 1.073
_refine_ls_hydrogen_treatment mixed
_refine_ls_matrix_type full
_refine_ls_number_parameters 530
_refine_ls_number_reflns 8796
_refine_ls_number_restraints 0
_refine_ls_restrained_S_all 1.073
_refine_ls_R_factor_all 0.0961
_refine_ls_R_factor_gt 0.0647
_refine_ls_shift/su_max 0.017
_refine_ls_shift/su_mean 0.003
_refine_ls_structure_factor_coef Fsqd
_refine_ls_weighting_details 'calc w=1/[\s^2^(Fo^2^)+(0.0807P)^2^+6.9094P] where P=(Fo^2^+2Fc^2^)/3'
_refine_ls_weighting_scheme calc
_refine_ls_wR_factor_gt 0.1613
_refine_ls_wR_factor_ref 0.1752
_reflns_number_gt 6319
_reflns_number_total 8796
_reflns_threshold_expression >2\s(I)
_cod_data_source_file om500837v_si_002.cif
_cod_data_source_block 8
_cod_depositor_comments
;
The following automatic conversions were performed:

'_symmetry_cell_setting' value 'Monoclinic' changed to 'monoclinic'
according to
/home/saulius/struct/COD-crude-data--automatic-downloads/rss-feeds/ACS/lib/dictionaries/cif_core.dic
dictionary named 'cif_core.dic' version 2.4.2 from
2011-04-26.

'_exptl_absorpt_correction_type' value 'EMPIRICAL'
changed to 'empirical' according to
/home/saulius/struct/COD-crude-data--automatic-downloads/rss-feeds/ACS/lib/dictionaries/cif_core.dic
dictionary named 'cif_core.dic' version 2.4.2 from 2011-04-26.

Automatic conversion script
Id: cif_fix_values 2281 2013-09-26 08:29:07Z andrius 

 Adding full bibliography for 4084410--4084417.cif.
;
_cod_original_cell_volume 8631.7(12)
_cod_original_sg_symbol_H-M C2/c
_cod_original_formula_sum 'C50 H45 B F4 N3 O1.50'
_cod_database_code 4084416

loop_
_symmetry_equiv_pos_as_xyz
'x, y, z'
'-x, y, -z+1/2'
'x+1/2, y+1/2, z'
'-x+1/2, y+1/2, -z+1/2'
'-x, -y, -z'
'x, -y, z-1/2'
'-x+1/2, -y+1/2, -z'
'x+1/2, -y+1/2, z-1/2'

loop_
_atom_site_label
_atom_site_type_symbol
_atom_site_fract_x
_atom_site_fract_y
_atom_site_fract_z
_atom_site_U_iso_or_equiv
_atom_site_adp_type
_atom_site_occupancy
_atom_site_symmetry_multiplicity
_atom_site_calc_flag
_atom_site_refinement_flags
B1 B 0.88063(10) 0.1865(3) 0.42819(13) 0.0290(7) Uani 1 1 d .
F1 F 0.90357(5) 0.08024(17) 0.47057(7) 0.0419(4) Uani 1 1 d .
F2 F 0.84902(6) 0.2415(2) 0.42735(10) 0.0606(6) Uani 1 1 d .
F3 F 0.86347(9) 0.1174(2) 0.37663(8) 0.0786(8) Uani 1 1 d .
F4 F 0.90625(6) 0.30132(18) 0.43623(8) 0.0476(5) Uani 1 1 d .
N1 N 0.85689(6) 0.8290(2) 0.34520(8) 0.0228(5) Uani 1 1 d .
H1A H 0.8655 0.9200 0.3570 0.027 Uiso 1 1 calc R
N2 N 0.87766(6) 0.5834(2) 0.37201(8) 0.0204(4) Uani 1 1 d .
H2 H 0.8801 0.5135 0.3942 0.024 Uiso 1 1 calc R
N3 N 0.89493(6) 0.7615(2) 0.43851(8) 0.0193(4) Uani 1 1 d .
H3A H 0.8919(8) 0.845(3) 0.4446(11) 0.023(8) Uiso 1 1 d .
C1 C 0.87638(7) 0.7236(3) 0.38471(10) 0.0184(5) Uani 1 1 d .
C2 C 0.82344(8) 0.8100(3) 0.28570(10) 0.0233(5) Uani 1 1 d .
C3 C 0.78993(8) 0.7187(3) 0.26754(11) 0.0280(6) Uani 1 1 d .
H3 H 0.7889 0.6688 0.2945 0.034 Uiso 1 1 calc R
C4 C 0.75765(8) 0.6999(3) 0.20966(12) 0.0357(7) Uani 1 1 d .
H4 H 0.7350 0.6346 0.1969 0.043 Uiso 1 1 calc R
C5 C 0.75857(10) 0.7756(4) 0.17106(12) 0.0406(8) Uani 1 1 d .
H5 H 0.7364 0.7633 0.1315 0.049 Uiso 1 1 calc R
C6 C 0.79175(10) 0.8700(3) 0.18954(12) 0.0378(7) Uani 1 1 d .
H6 H 0.7918 0.9228 0.1623 0.045 Uiso 1 1 calc R
C7 C 0.82516(9) 0.8894(3) 0.24725(11) 0.0286(6) Uani 1 1 d .
C8 C 0.86170(10) 0.9877(3) 0.26741(12) 0.0380(7) Uani 1 1 d .
H8A H 0.8576 1.0325 0.2346 0.057 Uiso 1 1 calc R
H8B H 0.8878 0.9296 0.2892 0.057 Uiso 1 1 calc R
H8C H 0.8637 1.0654 0.2917 0.057 Uiso 1 1 calc R
C9 C 0.87525(7) 0.5410(3) 0.32379(10) 0.0201(5) Uani 1 1 d .
C10 C 0.90270(8) 0.6063(3) 0.31666(11) 0.0242(5) Uani 1 1 d .
H10 H 0.9220 0.6796 0.3427 0.029 Uiso 1 1 calc R
C11 C 0.90224(8) 0.5658(3) 0.27208(11) 0.0305(6) Uani 1 1 d .
H11 H 0.9212 0.6103 0.2674 0.037 Uiso 1 1 calc R
C12 C 0.87392(9) 0.4596(3) 0.23416(12) 0.0322(6) Uani 1 1 d .
H12 H 0.8733 0.4313 0.2032 0.039 Uiso 1 1 calc R
C13 C 0.84676(8) 0.3951(3) 0.24103(11) 0.0284(6) Uani 1 1 d .
H13 H 0.8277 0.3218 0.2148 0.034 Uiso 1 1 calc R
C14 C 0.84632(8) 0.4344(3) 0.28573(10) 0.0232(5) Uani 1 1 d .
C15 C 0.81428(8) 0.3647(3) 0.28917(11) 0.0293(6) Uani 1 1 d .
H15A H 0.8201 0.3935 0.3249 0.044 Uiso 1 1 calc R
H15B H 0.8159 0.2571 0.2878 0.044 Uiso 1 1 calc R
H15C H 0.7859 0.3980 0.2570 0.044 Uiso 1 1 calc R
C16 C 0.92658(7) 0.6744(3) 0.48724(9) 0.0195(5) Uani 1 1 d .
C17 C 0.91534(7) 0.5801(3) 0.51407(9) 0.0197(5) Uani 1 1 d .
C18 C 0.94762(7) 0.4843(3) 0.55741(10) 0.0222(5) Uani 1 1 d .
C19 C 0.98920(8) 0.4990(3) 0.57528(10) 0.0283(6) Uani 1 1 d .
H19 H 1.0108 0.4368 0.6047 0.034 Uiso 1 1 calc R
C20 C 0.99906(8) 0.5987(3) 0.55172(11) 0.0292(6) Uani 1 1 d .
H20 H 1.0275 0.6090 0.5662 0.035 Uiso 1 1 calc R
C21 C 0.96743(8) 0.6877(3) 0.50589(10) 0.0236(5) Uani 1 1 d .
C22 C 0.97864(8) 0.7949(3) 0.47898(11) 0.0303(6) Uani 1 1 d .
H22A H 0.9667 0.7607 0.4407 0.045 Uiso 1 1 calc R
H22B H 1.0094 0.8014 0.5021 0.045 Uiso 1 1 calc R
H22C H 0.9671 0.8923 0.4766 0.045 Uiso 1 1 calc R
C23 C 0.87496(7) 0.5768(3) 0.50183(9) 0.0190(5) Uani 1 1 d .
C24 C 0.83979(7) 0.6788(3) 0.45978(10) 0.0196(5) Uani 1 1 d .
C25 C 0.80393(7) 0.6250(3) 0.40778(10) 0.0218(5) Uani 1 1 d .
H25 H 0.8026 0.5242 0.3981 0.026 Uiso 1 1 calc R
C26 C 0.77026(8) 0.7189(3) 0.37032(11) 0.0283(6) Uani 1 1 d .
H26 H 0.7460 0.6817 0.3352 0.034 Uiso 1 1 calc R
C27 C 0.77193(9) 0.8655(3) 0.38387(12) 0.0348(7) Uani 1 1 d .
H27 H 0.7488 0.9290 0.3582 0.042 Uiso 1 1 calc R
C28 C 0.80748(9) 0.9202(3) 0.43507(12) 0.0321(6) Uani 1 1 d .
H28 H 0.8089 1.0213 0.4443 0.039 Uiso 1 1 calc R
C29 C 0.84101(8) 0.8269(3) 0.47270(11) 0.0256(6) Uani 1 1 d .
H29 H 0.8652 0.8648 0.5078 0.031 Uiso 1 1 calc R
C30 C 0.86795(7) 0.4801(3) 0.53077(10) 0.0208(5) Uani 1 1 d .
C31 C 0.82639(8) 0.4827(3) 0.51965(10) 0.0233(5) Uani 1 1 d .
C32 C 0.79516(8) 0.3808(3) 0.48334(11) 0.0312(6) Uani 1 1 d .
H32 H 0.8005 0.3057 0.4666 0.037 Uiso 1 1 calc R
C33 C 0.75638(9) 0.3881(4) 0.47151(13) 0.0450(8) Uani 1 1 d .
H33 H 0.7349 0.3198 0.4456 0.054 Uiso 1 1 calc R
C34 C 0.74848(10) 0.4936(4) 0.49691(16) 0.0535(10) Uani 1 1 d .
H34 H 0.7218 0.4975 0.4889 0.064 Uiso 1 1 calc R
C35 C 0.77961(11) 0.5934(4) 0.53402(16) 0.0504(9) Uani 1 1 d .
H35 H 0.7745 0.6654 0.5521 0.060 Uiso 1 1 calc R
C36 C 0.81829(9) 0.5887(3) 0.54497(13) 0.0360(7) Uani 1 1 d .
H36 H 0.8395 0.6589 0.5701 0.043 Uiso 1 1 calc R
C37 C 0.89912(7) 0.3755(3) 0.57028(9) 0.0211(5) Uani 1 1 d .
C38 C 0.88843(7) 0.2615(3) 0.59544(10) 0.0226(5) Uani 1 1 d .
C39 C 0.87898(8) 0.2987(3) 0.63146(10) 0.0269(6) Uani 1 1 d .
H39 H 0.8801 0.3991 0.6414 0.032 Uiso 1 1 calc R
C40 C 0.86802(8) 0.1919(3) 0.65284(11) 0.0312(6) Uani 1 1 d .
H40 H 0.8616 0.2190 0.6772 0.037 Uiso 1 1 calc R
C41 C 0.86641(10) 0.0470(4) 0.63904(12) 0.0397(7) Uani 1 1 d .
H41 H 0.8585 -0.0263 0.6535 0.048 Uiso 1 1 calc R
C42 C 0.87621(12) 0.0073(4) 0.60413(14) 0.0498(9) Uani 1 1 d .
H42 H 0.8757 -0.0937 0.5952 0.060 Uiso 1 1 calc R
C43 C 0.88679(10) 0.1146(3) 0.58200(12) 0.0358(7) Uani 1 1 d .
H43 H 0.8930 0.0868 0.5574 0.043 Uiso 1 1 calc R
C44 C 0.93831(7) 0.3776(3) 0.58310(10) 0.0219(5) Uani 1 1 d .
C45 C 0.97172(7) 0.2658(3) 0.62330(10) 0.0241(6) Uani 1 1 d .
C46 C 0.99216(8) 0.2699(3) 0.68107(11) 0.0299(6) Uani 1 1 d .
H46 H 0.9851 0.3441 0.6962 0.036 Uiso 1 1 calc R
C47 C 1.02302(8) 0.1660(4) 0.71722(11) 0.0363(7) Uani 1 1 d .
H47 H 1.0371 0.1702 0.7569 0.044 Uiso 1 1 calc R
C48 C 1.03303(9) 0.0580(4) 0.69577(12) 0.0385(7) Uani 1 1 d .
H48 H 1.0540 -0.0130 0.7205 0.046 Uiso 1 1 calc R
C49 C 1.01249(9) 0.0521(4) 0.63792(13) 0.0392(7) Uani 1 1 d .
H49 H 1.0192 -0.0235 0.6229 0.047 Uiso 1 1 calc R
C50 C 0.98218(8) 0.1562(3) 0.60201(11) 0.0309(6) Uani 1 1 d .
H50 H 0.9684 0.1524 0.5624 0.037 Uiso 1 1 calc R

loop_
_atom_site_aniso_label
_atom_site_aniso_U_11
_atom_site_aniso_U_22
_atom_site_aniso_U_33
_atom_site_aniso_U_23
_atom_site_aniso_U_13
_atom_site_aniso_U_12
B1 0.0384(18) 0.0206(15) 0.0293(16) 0.0004(13) 0.0218(15) 0.0006(14)
F1 0.0470(10) 0.0263(9) 0.0343(9) 0.0044(7) 0.0164(8) -0.0013(8)
F2 0.0514(12) 0.0487(12) 0.0913(16) 0.0042(11) 0.0491(12) 0.0054(10)
F3 0.148(2) 0.0257(10) 0.0365(10) -0.0029(9) 0.0448(13) 0.0118(12)
F4 0.0498(11) 0.0292(9) 0.0707(12) 0.0101(9) 0.0409(10) 0.0003(8)
N1 0.0283(11) 0.0176(11) 0.0215(10) 0.0024(9) 0.0150(10) 0.0015(9)
N2 0.0231(10) 0.0186(10) 0.0207(10) 0.0017(9) 0.0143(9) -0.0007(9)
N3 0.0236(11) 0.0170(11) 0.0185(10) -0.0013(9) 0.0136(9) -0.0004(9)
C1 0.0172(11) 0.0206(13) 0.0215(12) 0.0008(10) 0.0140(10) -0.0018(10)
C2 0.0243(13) 0.0277(14) 0.0169(11) 0.0018(11) 0.0123(11) 0.0118(11)
C3 0.0240(13) 0.0352(15) 0.0247(13) 0.0016(12) 0.0151(12) 0.0080(12)
C4 0.0212(13) 0.0424(17) 0.0338(15) -0.0067(14) 0.0123(13) 0.0082(13)
C5 0.0368(17) 0.050(2) 0.0188(13) 0.0033(13) 0.0095(13) 0.0215(15)
C6 0.0517(19) 0.0378(17) 0.0268(14) 0.0105(13) 0.0259(15) 0.0224(15)
C7 0.0381(15) 0.0252(14) 0.0287(14) 0.0055(11) 0.0240(13) 0.0136(12)
C8 0.0554(19) 0.0332(16) 0.0395(16) 0.0103(13) 0.0364(16) 0.0078(15)
C9 0.0203(12) 0.0190(13) 0.0190(11) 0.0023(10) 0.0111(10) 0.0033(10)
C10 0.0181(12) 0.0233(13) 0.0264(13) 0.0016(11) 0.0115(11) 0.0020(10)
C11 0.0305(14) 0.0336(16) 0.0366(15) 0.0061(13) 0.0254(13) 0.0059(12)
C12 0.0370(15) 0.0369(16) 0.0313(14) -0.0003(13) 0.0256(13) 0.0054(13)
C13 0.0302(14) 0.0286(15) 0.0244(13) -0.0030(11) 0.0160(12) -0.0006(12)
C14 0.0221(12) 0.0227(13) 0.0238(12) 0.0036(11) 0.0137(11) 0.0028(11)
C15 0.0301(14) 0.0280(15) 0.0304(14) -0.0040(12) 0.0191(13) -0.0055(12)
C16 0.0220(12) 0.0210(13) 0.0161(11) -0.0026(10) 0.0121(10) -0.0037(10)
C17 0.0206(12) 0.0226(13) 0.0172(11) -0.0030(10) 0.0124(10) -0.0027(10)
C18 0.0204(12) 0.0291(14) 0.0174(11) 0.0008(10) 0.0119(11) -0.0021(11)
C19 0.0204(13) 0.0379(16) 0.0215(13) 0.0086(12) 0.0105(11) 0.0018(12)
C20 0.0190(12) 0.0418(17) 0.0283(14) 0.0046(12) 0.0154(12) -0.0025(12)
C21 0.0246(13) 0.0268(14) 0.0216(12) -0.0022(11) 0.0155(11) -0.0063(11)
C22 0.0262(14) 0.0349(16) 0.0324(14) 0.0051(12) 0.0195(13) -0.0051(12)
C23 0.0204(12) 0.0200(12) 0.0155(11) -0.0050(10) 0.0106(10) -0.0033(10)
C24 0.0195(12) 0.0225(13) 0.0217(12) -0.0004(10) 0.0152(11) -0.0015(10)
C25 0.0207(12) 0.0220(13) 0.0231(12) 0.0003(10) 0.0139(11) -0.0009(10)
C26 0.0218(13) 0.0359(16) 0.0262(13) 0.0049(12) 0.0144(12) 0.0022(12)
C27 0.0312(15) 0.0332(16) 0.0419(17) 0.0132(13) 0.0236(14) 0.0102(13)
C28 0.0384(16) 0.0232(14) 0.0443(16) 0.0016(13) 0.0304(15) 0.0022(12)
C29 0.0280(13) 0.0257(14) 0.0290(13) -0.0026(11) 0.0206(12) -0.0022(11)
C30 0.0211(12) 0.0253(13) 0.0170(11) -0.0047(10) 0.0124(10) -0.0056(10)
C31 0.0232(13) 0.0263(14) 0.0243(12) 0.0079(11) 0.0167(11) 0.0017(11)
C32 0.0254(14) 0.0398(17) 0.0272(14) 0.0052(12) 0.0158(12) -0.0041(12)
C33 0.0255(15) 0.061(2) 0.0408(17) 0.0173(16) 0.0169(14) -0.0074(15)
C34 0.0324(17) 0.065(2) 0.074(2) 0.031(2) 0.0384(19) 0.0145(17)
C35 0.057(2) 0.047(2) 0.078(2) 0.0209(19) 0.057(2) 0.0208(18)
C36 0.0431(17) 0.0311(16) 0.0493(17) 0.0055(14) 0.0364(16) 0.0031(13)
C37 0.0225(12) 0.0257(13) 0.0153(11) -0.0009(10) 0.0119(11) -0.0040(11)
C38 0.0163(11) 0.0310(14) 0.0165(11) 0.0012(11) 0.0083(10) -0.0047(11)
C39 0.0257(13) 0.0335(15) 0.0228(13) -0.0001(11) 0.0157(12) -0.0008(12)
C40 0.0270(14) 0.0477(18) 0.0201(12) -0.0030(13) 0.0152(12) -0.0071(13)
C41 0.0490(18) 0.0450(19) 0.0341(15) -0.0050(14) 0.0303(15) -0.0232(15)
C42 0.085(3) 0.0337(17) 0.056(2) -0.0164(16) 0.056(2) -0.0268(18)
C43 0.0499(18) 0.0371(17) 0.0341(15) -0.0111(13) 0.0328(15) -0.0164(14)
C44 0.0198(12) 0.0288(14) 0.0158(11) 0.0002(10) 0.0104(10) -0.0018(11)
C45 0.0175(12) 0.0310(14) 0.0221(12) 0.0057(11) 0.0114(11) -0.0034(11)
C46 0.0240(13) 0.0414(17) 0.0214(13) 0.0023(12) 0.0128(12) -0.0020(12)
C47 0.0235(14) 0.058(2) 0.0230(13) 0.0121(14) 0.0123(12) 0.0025(14)
C48 0.0258(14) 0.0512(19) 0.0382(16) 0.0237(15) 0.0197(14) 0.0125(14)
C49 0.0353(16) 0.0440(18) 0.0416(17) 0.0088(15) 0.0255(15) 0.0091(14)
C50 0.0266(14) 0.0405(17) 0.0258(13) 0.0082(12) 0.0164(12) 0.0032(12)

loop_
_atom_type_symbol
_atom_type_description
_atom_type_scat_dispersion_real
_atom_type_scat_dispersion_imag
_atom_type_scat_source
C C 0.0033 0.0016 'International Tables Vol C Tables 4.2.6.8 and 6.1.1.4'
H H 0.0000 0.0000 'International Tables Vol C Tables 4.2.6.8 and 6.1.1.4'
B B 0.0013 0.0007 'International Tables Vol C Tables 4.2.6.8 and 6.1.1.4'
N N 0.0061 0.0033 'International Tables Vol C Tables 4.2.6.8 and 6.1.1.4'
F F 0.0171 0.0103 'International Tables Vol C Tables 4.2.6.8 and 6.1.1.4'
O O 0.0106 0.0060 'International Tables Vol C Tables 4.2.6.8 and 6.1.1.4'

loop_
_geom_angle_atom_site_label_1
_geom_angle_atom_site_label_2
_geom_angle_atom_site_label_3
_geom_angle
F2 B1 F4 108.8(2)
F2 B1 F3 109.4(3)
F4 B1 F3 109.5(2)
F2 B1 F1 110.8(2)
F4 B1 F1 111.2(2)
F3 B1 F1 107.1(2)
C1 N1 C2 126.9(2)
C1 N1 H1A 116.5
C2 N1 H1A 116.5
C1 N2 C9 123.3(2)
C1 N2 H2 118.3
C9 N2 H2 118.3
C1 N3 C16 124.3(2)
C1 N3 H3A 117.7(19)
C16 N3 H3A 116.7(19)
N1 C1 N3 117.9(2)
N1 C1 N2 122.2(2)
N3 C1 N2 119.8(2)
C3 C2 C7 121.6(2)
C3 C2 N1 120.0(2)
C7 C2 N1 118.4(2)
C2 C3 C4 119.7(3)
C2 C3 H3 120.1
C4 C3 H3 120.1
C5 C4 C3 119.9(3)
C5 C4 H4 120.0
C3 C4 H4 120.0
C4 C5 C6 120.1(3)
C4 C5 H5 120.0
C6 C5 H5 120.0
C5 C6 C7 121.6(3)
C5 C6 H6 119.2
C7 C6 H6 119.2
C6 C7 C2 116.9(3)
C6 C7 C8 121.9(2)
C2 C7 C8 121.2(2)
C7 C8 H8A 109.5
C7 C8 H8B 109.5
H8A C8 H8B 109.5
C7 C8 H8C 109.5
H8A C8 H8C 109.5
H8B C8 H8C 109.5
C10 C9 C14 120.8(2)
C10 C9 N2 118.8(2)
C14 C9 N2 120.4(2)
C11 C10 C9 120.6(2)
C11 C10 H10 119.7
C9 C10 H10 119.7
C10 C11 C12 119.3(2)
C10 C11 H11 120.3
C12 C11 H11 120.3
C13 C12 C11 120.3(2)
C13 C12 H12 119.9
C11 C12 H12 119.9
C12 C13 C14 121.8(2)
C12 C13 H13 119.1
C14 C13 H13 119.1
C9 C14 C13 117.2(2)
C9 C14 C15 123.7(2)
C13 C14 C15 119.1(2)
C14 C15 H15A 109.5
C14 C15 H15B 109.5
H15A C15 H15B 109.5
C14 C15 H15C 109.5
H15A C15 H15C 109.5
H15B C15 H15C 109.5
C21 C16 C17 122.9(2)
C21 C16 N3 116.6(2)
C17 C16 N3 120.5(2)
C18 C17 C16 116.5(2)
C18 C17 C23 118.1(2)
C16 C17 C23 125.4(2)
C19 C18 C44 120.6(2)
C19 C18 C17 119.0(2)
C44 C18 C17 120.4(2)
C20 C19 C18 122.1(2)
C20 C19 H19 118.9
C18 C19 H19 118.9
C19 C20 C21 120.6(2)
C19 C20 H20 119.7
C21 C20 H20 119.7
C16 C21 C20 118.4(2)
C16 C21 C22 121.6(2)
C20 C21 C22 120.0(2)
C21 C22 H22A 109.5
C21 C22 H22B 109.5
H22A C22 H22B 109.5
C21 C22 H22C 109.5
H22A C22 H22C 109.5
H22B C22 H22C 109.5
C30 C23 C17 119.9(2)
C30 C23 C24 117.6(2)
C17 C23 C24 122.5(2)
C29 C24 C25 118.7(2)
C29 C24 C23 120.7(2)
C25 C24 C23 120.5(2)
C26 C25 C24 120.1(2)
C26 C25 H25 119.9
C24 C25 H25 119.9
C27 C26 C25 120.5(3)
C27 C26 H26 119.8
C25 C26 H26 119.8
C26 C27 C28 119.8(3)
C26 C27 H27 120.1
C28 C27 H27 120.1
C29 C28 C27 119.9(3)
C29 C28 H28 120.0
C27 C28 H28 120.0
C28 C29 C24 121.0(2)
C28 C29 H29 119.5
C24 C29 H29 119.5
C23 C30 C37 121.6(2)
C23 C30 C31 119.4(2)
C37 C30 C31 119.0(2)
C36 C31 C32 118.9(2)
C36 C31 C30 120.3(2)
C32 C31 C30 120.8(2)
C33 C32 C31 120.3(3)
C33 C32 H32 119.8
C31 C32 H32 119.8
C32 C33 C34 120.6(3)
C32 C33 H33 119.7
C34 C33 H33 119.7
C35 C34 C33 119.5(3)
C35 C34 H34 120.2
C33 C34 H34 120.2
C34 C35 C36 120.0(3)
C34 C35 H35 120.0
C36 C35 H35 120.0
C31 C36 C35 120.6(3)
C31 C36 H36 119.7
C35 C36 H36 119.7
C44 C37 C30 119.4(2)
C44 C37 C38 120.8(2)
C30 C37 C38 119.8(2)
C43 C38 C39 118.3(2)
C43 C38 C37 119.7(2)
C39 C38 C37 122.1(2)
C40 C39 C38 121.0(3)
C40 C39 H39 119.5
C38 C39 H39 119.5
C41 C40 C39 120.1(2)
C41 C40 H40 119.9
C39 C40 H40 119.9
C40 C41 C42 120.0(3)
C40 C41 H41 120.0
C42 C41 H41 120.0
C41 C42 C43 120.1(3)
C41 C42 H42 120.0
C43 C42 H42 120.0
C38 C43 C42 120.6(2)
C38 C43 H43 119.7
C42 C43 H43 119.7
C37 C44 C18 120.2(2)
C37 C44 C45 121.0(2)
C18 C44 C45 118.8(2)
C46 C45 C50 119.0(2)
C46 C45 C44 121.6(2)
C50 C45 C44 119.4(2)
C45 C46 C47 120.4(3)
C45 C46 H46 119.8
C47 C46 H46 119.8
C48 C47 C46 120.2(3)
C48 C47 H47 119.9
C46 C47 H47 119.9
C47 C48 C49 119.9(3)
C47 C48 H48 120.1
C49 C48 H48 120.1
C50 C49 C48 120.1(3)
C50 C49 H49 120.0
C48 C49 H49 120.0
C45 C50 C49 120.5(2)
C45 C50 H50 119.7
C49 C50 H50 119.7

loop_
_geom_bond_atom_site_label_1
_geom_bond_atom_site_label_2
_geom_bond_distance
B1 F2 1.359(4)
B1 F4 1.380(4)
B1 F3 1.391(3)
B1 F1 1.393(3)
N1 C1 1.334(3)
N1 C2 1.431(3)
N1 H1A 0.8800
N2 C1 1.337(3)
N2 C9 1.442(3)
N2 H2 0.8800
N3 C1 1.336(3)
N3 C16 1.440(3)
N3 H3A 0.81(3)
C2 C3 1.379(4)
C2 C7 1.400(3)
C3 C4 1.390(4)
C3 H3 0.9500
C4 C5 1.368(4)
C4 H4 0.9500
C5 C6 1.384(5)
C5 H5 0.9500
C6 C7 1.396(4)
C6 H6 0.9500
C7 C8 1.494(4)
C8 H8A 0.9800
C8 H8B 0.9800
C8 H8C 0.9800
C9 C10 1.388(3)
C9 C14 1.395(3)
C10 C11 1.378(3)
C10 H10 0.9500
C11 C12 1.383(4)
C11 H11 0.9500
C12 C13 1.369(4)
C12 H12 0.9500
C13 C14 1.401(3)
C13 H13 0.9500
C14 C15 1.503(3)
C15 H15A 0.9800
C15 H15B 0.9800
C15 H15C 0.9800
C16 C21 1.382(3)
C16 C17 1.430(3)
C17 C18 1.428(3)
C17 C23 1.435(3)
C18 C19 1.419(3)
C18 C44 1.427(3)
C19 C20 1.353(4)
C19 H19 0.9500
C20 C21 1.411(4)
C20 H20 0.9500
C21 C22 1.504(3)
C22 H22A 0.9800
C22 H22B 0.9800
C22 H22C 0.9800
C23 C30 1.383(3)
C23 C24 1.496(3)
C24 C29 1.390(4)
C24 C25 1.401(3)
C25 C26 1.393(4)
C25 H25 0.9500
C26 C27 1.380(4)
C26 H26 0.9500
C27 C28 1.388(4)
C27 H27 0.9500
C28 C29 1.388(4)
C28 H28 0.9500
C29 H29 0.9500
C30 C37 1.427(3)
C30 C31 1.498(3)
C31 C36 1.386(4)
C31 C32 1.387(4)
C32 C33 1.378(4)
C32 H32 0.9500
C33 C34 1.380(5)
C33 H33 0.9500
C34 C35 1.379(5)
C34 H34 0.9500
C35 C36 1.386(4)
C35 H35 0.9500
C36 H36 0.9500
C37 C44 1.380(3)
C37 C38 1.495(3)
C38 C43 1.381(4)
C38 C39 1.395(3)
C39 C40 1.379(4)
C39 H39 0.9500
C40 C41 1.366(4)
C40 H40 0.9500
C41 C42 1.381(4)
C41 H41 0.9500
C42 C43 1.389(4)
C42 H42 0.9500
C43 H43 0.9500
C44 C45 1.511(3)
C45 C46 1.383(3)
C45 C50 1.383(4)
C46 C47 1.393(4)
C46 H46 0.9500
C47 C48 1.365(4)
C47 H47 0.9500
C48 C49 1.385(4)
C48 H48 0.9500
C49 C50 1.383(4)
C49 H49 0.9500
C50 H50 0.9500

loop_
_geom_torsion_atom_site_label_1
_geom_torsion_atom_site_label_2
_geom_torsion_atom_site_label_3
_geom_torsion_atom_site_label_4
_geom_torsion
C2 N1 C1 N3 -155.8(2)
C2 N1 C1 N2 24.0(3)
C16 N3 C1 N1 -161.7(2)
C16 N3 C1 N2 18.5(3)
C9 N2 C1 N1 27.1(3)
C9 N2 C1 N3 -153.1(2)
C1 N1 C2 C3 45.2(3)
C1 N1 C2 C7 -136.8(2)
C7 C2 C3 C4 2.4(4)
N1 C2 C3 C4 -179.6(2)
C2 C3 C4 C5 -2.1(4)
C3 C4 C5 C6 0.5(4)
C4 C5 C6 C7 0.8(4)
C5 C6 C7 C2 -0.5(4)
C5 C6 C7 C8 178.2(3)
C3 C2 C7 C6 -1.1(4)
N1 C2 C7 C6 -179.1(2)
C3 C2 C7 C8 -179.8(2)
N1 C2 C7 C8 2.2(3)
C1 N2 C9 C10 52.2(3)
C1 N2 C9 C14 -128.9(2)
C14 C9 C10 C11 -0.7(4)
N2 C9 C10 C11 178.1(2)
C9 C10 C11 C12 0.3(4)
C10 C11 C12 C13 -0.3(4)
C11 C12 C13 C14 0.6(4)
C10 C9 C14 C13 1.0(4)
N2 C9 C14 C13 -177.8(2)
C10 C9 C14 C15 -176.9(2)
N2 C9 C14 C15 4.3(4)
C12 C13 C14 C9 -0.9(4)
C12 C13 C14 C15 177.0(2)
C1 N3 C16 C21 81.5(3)
C1 N3 C16 C17 -98.6(3)
C21 C16 C17 C18 -7.7(3)
N3 C16 C17 C18 172.4(2)
C21 C16 C17 C23 170.8(2)
N3 C16 C17 C23 -9.1(3)
C16 C17 C18 C19 6.6(3)
C23 C17 C18 C19 -172.0(2)
C16 C17 C18 C44 -174.6(2)
C23 C17 C18 C44 6.8(3)
C44 C18 C19 C20 179.8(2)
C17 C18 C19 C20 -1.5(4)
C18 C19 C20 C21 -3.3(4)
C17 C16 C21 C20 3.2(4)
N3 C16 C21 C20 -176.8(2)
C17 C16 C21 C22 -176.1(2)
N3 C16 C21 C22 3.8(3)
C19 C20 C21 C16 2.5(4)
C19 C20 C21 C22 -178.2(2)
C18 C17 C23 C30 -1.6(3)
C16 C17 C23 C30 179.9(2)
C18 C17 C23 C24 176.2(2)
C16 C17 C23 C24 -2.3(4)
C30 C23 C24 C29 104.1(3)
C17 C23 C24 C29 -73.8(3)
C30 C23 C24 C25 -72.5(3)
C17 C23 C24 C25 109.7(3)
C29 C24 C25 C26 -0.4(3)
C23 C24 C25 C26 176.2(2)
C24 C25 C26 C27 0.2(4)
C25 C26 C27 C28 0.3(4)
C26 C27 C28 C29 -0.7(4)
C27 C28 C29 C24 0.5(4)
C25 C24 C29 C28 0.1(3)
C23 C24 C29 C28 -176.6(2)
C17 C23 C30 C37 -4.2(3)
C24 C23 C30 C37 177.9(2)
C17 C23 C30 C31 177.1(2)
C24 C23 C30 C31 -0.8(3)
C23 C30 C31 C36 -79.9(3)
C37 C30 C31 C36 101.3(3)
C23 C30 C31 C32 99.1(3)
C37 C30 C31 C32 -79.6(3)
C36 C31 C32 C33 1.9(4)
C30 C31 C32 C33 -177.2(2)
C31 C32 C33 C34 -2.1(4)
C32 C33 C34 C35 0.6(5)
C33 C34 C35 C36 1.0(5)
C32 C31 C36 C35 -0.3(4)
C30 C31 C36 C35 178.8(3)
C34 C35 C36 C31 -1.1(5)
C23 C30 C37 C44 4.8(4)
C31 C30 C37 C44 -176.5(2)
C23 C30 C37 C38 -172.8(2)
C31 C30 C37 C38 5.9(3)
C44 C37 C38 C43 -64.5(3)
C30 C37 C38 C43 113.0(3)
C44 C37 C38 C39 117.0(3)
C30 C37 C38 C39 -65.4(3)
C43 C38 C39 C40 -0.4(4)
C37 C38 C39 C40 178.1(2)
C38 C39 C40 C41 0.2(4)
C39 C40 C41 C42 0.7(5)
C40 C41 C42 C43 -1.4(5)
C39 C38 C43 C42 -0.3(4)
C37 C38 C43 C42 -178.9(3)
C41 C42 C43 C38 1.3(5)
C30 C37 C44 C18 0.6(3)
C38 C37 C44 C18 178.1(2)
C30 C37 C44 C45 -178.1(2)
C38 C37 C44 C45 -0.6(4)
C19 C18 C44 C37 172.4(2)
C17 C18 C44 C37 -6.3(4)
C19 C18 C44 C45 -8.9(4)
C17 C18 C44 C45 172.4(2)
C37 C44 C45 C46 -71.3(3)
C18 C44 C45 C46 110.0(3)
C37 C44 C45 C50 108.6(3)
C18 C44 C45 C50 -70.1(3)
C50 C45 C46 C47 0.5(4)
C44 C45 C46 C47 -179.6(2)
C45 C46 C47 C48 -0.7(4)
C46 C47 C48 C49 0.2(4)
C47 C48 C49 C50 0.6(4)
C46 C45 C50 C49 0.2(4)
C44 C45 C50 C49 -179.6(2)
C48 C49 C50 C45 -0.8(4)
